data_2109093
loop_
_publ_author_name
'Scheepers, Matthew Clarke'
'Lemmerer, Andreas'

_publ_section_title
;
 Design of a series of cocrystals featuring isoniazid modified with
 diacetone alcohol
;
_journal_issue 6
_journal_name_full 'Acta Crystallographica Section B'
_journal_page_first
;
;
_journal_paper_doi 10.1107/S2052520622009532
_journal_volume 78
_journal_year 2022
_chemical_formula_moiety 'C12 H17 N3 O2, C9 H8 O2'
_chemical_formula_sum 'C21 H25 N3 O4'
_chemical_formula_weight 383.44
_space_group_IT_number 2
_space_group_name_Hall '-P 1'
_space_group_name_H-M_alt 'P -1'
_symmetry_cell_setting triclinic
_symmetry_Int_Tables_number 2
_symmetry_space_group_name_Hall '-P 1'
_symmetry_space_group_name_H-M 'P -1'
_atom_sites_solution_hydrogens mixed
_atom_sites_solution_primary dual
_atom_sites_solution_secondary dual
_audit_conform_dict_location ftp://ftp.iucr.org/pub/cif_core.dic
_audit_conform_dict_name cif_core.dic
_audit_conform_dict_version 2.4.5
_audit_creation_date 2022-03-22T11:38:49-00:00
_audit_creation_method 'WinGX routine CIF_UPDATE'
_cell_angle_alpha 89.949(2)
_cell_angle_beta 82.689(2)
_cell_angle_gamma 74.261(2)
_cell_formula_units_Z 2
_cell_length_a 6.9734(3)
_cell_length_b 11.2540(5)
_cell_length_c 13.4029(6)
_cell_measurement_reflns_used 8523
_cell_measurement_temperature 173(2)
_cell_measurement_theta_max 28.12
_cell_measurement_theta_min 2.38
_cell_measurement_wavelength 0.71073
_cell_volume 1003.55(8)
_computing_molecular_graphics 'Ortep for Windows (Farrugia, 2012)'
_computing_publication_material 'WinGX publication routines (Farrugia, 2012)'
_computing_structure_refinement 'SHELXL-2018/3 (Sheldrick, 2018)'
_computing_structure_solution 'SHELXT-2018/2 (Sheldrick, 2015)'
_diffrn_ambient_temperature 173(2)
_diffrn_measured_fraction_theta_full 0.999
_diffrn_measured_fraction_theta_max 0.995
_diffrn_measurement_device_type 'Bruker APEX-II CCD'
_diffrn_measurement_method '\f and \w scans'
_diffrn_radiation_probe x-ray
_diffrn_radiation_type MoK\a
_diffrn_radiation_wavelength 0.71073
_diffrn_reflns_av_R_equivalents 0.0779
_diffrn_reflns_av_unetI/netI 0.0418
_diffrn_reflns_Laue_measured_fraction_full 0.999
_diffrn_reflns_Laue_measured_fraction_max 0.995
_diffrn_reflns_limit_h_max 9
_diffrn_reflns_limit_h_min -9
_diffrn_reflns_limit_k_max 14
_diffrn_reflns_limit_k_min -14
_diffrn_reflns_limit_l_max 17
_diffrn_reflns_limit_l_min -17
_diffrn_reflns_number 47711
_diffrn_reflns_point_group_measured_fraction_full 0.999
_diffrn_reflns_point_group_measured_fraction_max 0.995
_diffrn_reflns_theta_full 25.242
_diffrn_reflns_theta_max 28.352
_diffrn_reflns_theta_min 1.881
_diffrn_standards_number 0
_exptl_absorpt_coefficient_mu 0.089
_exptl_absorpt_correction_type none
_exptl_crystal_colour colourless
_exptl_crystal_density_diffrn 1.269
_exptl_crystal_density_method 'not measured'
_exptl_crystal_description plate
_exptl_crystal_F_000 408
_exptl_crystal_size_max 0.365
_exptl_crystal_size_mid 0.184
_exptl_crystal_size_min 0.097
_refine_diff_density_max 0.251
_refine_diff_density_min -0.201
_refine_diff_density_rms 0.04
_refine_ls_extinction_method none
_refine_ls_goodness_of_fit_ref 1.035
_refine_ls_hydrogen_treatment mixed
_refine_ls_matrix_type full
_refine_ls_number_constraints 0
_refine_ls_number_parameters 268
_refine_ls_number_reflns 4995
_refine_ls_number_restraints 0
_refine_ls_restrained_S_all 1.035
_refine_ls_R_factor_all 0.0492
_refine_ls_R_factor_gt 0.0393
_refine_ls_shift/su_max 0
_refine_ls_shift/su_mean 0
_refine_ls_structure_factor_coef Fsqd
_refine_ls_weighting_details 'w=1/[\s^2^(Fo^2^)+(0.0438P)^2^+0.2367P] where P=(Fo^2^+2Fc^2^)/3'
_refine_ls_weighting_scheme calc
_refine_ls_wR_factor_gt 0.0992
_refine_ls_wR_factor_ref 0.1074
_reflns_Friedel_coverage 0
_reflns_number_gt 4111
_reflns_number_total 4995
_reflns_threshold_expression 'I > 2\s(I)'
_cod_data_source_file aw5075sup1.cif
_cod_data_source_block iz4h4m2pca
_cod_database_code 2109093
_shelx_estimated_absorpt_t_min 0.968
_shelx_estimated_absorpt_t_max 0.991

loop_
_symmetry_equiv_pos_as_xyz
'x, y, z'
'-x, -y, -z'

loop_
_atom_site_label
_atom_site_type_symbol
_atom_site_fract_x
_atom_site_fract_y
_atom_site_fract_z
_atom_site_U_iso_or_equiv
_atom_site_adp_type
_atom_site_occupancy
_atom_site_site_symmetry_order
_atom_site_calc_flag
_atom_site_refinement_flags_posn
_atom_site_refinement_flags_adp
_atom_site_refinement_flags_occupancy
_atom_site_disorder_assembly
_atom_site_disorder_group
C1 C 0.42910(18) 0.70594(11) 0.77301(10) 0.0328(3) Uani 1 1 d . . . . .
H1 H 0.304009 0.689644 0.767658 0.039 Uiso 1 1 calc R U . . .
C2 C 0.42746(17) 0.81636(10) 0.81877(9) 0.0300(2) Uani 1 1 d . . . . .
H2 H 0.304092 0.87453 0.843767 0.036 Uiso 1 1 calc R U . . .
C3 C 0.60986(16) 0.84053(10) 0.82744(8) 0.0242(2) Uani 1 1 d . . . . .
C4 C 0.78506(16) 0.75118(10) 0.79152(9) 0.0275(2) Uani 1 1 d . . . . .
H4 H 0.912333 0.763547 0.798248 0.033 Uiso 1 1 calc R U . . .
C5 C 0.77285(17) 0.64387(11) 0.74580(9) 0.0302(2) Uani 1 1 d . . . . .
H5 H 0.893903 0.583902 0.720334 0.036 Uiso 1 1 calc R U . . .
C6 C 0.63073(16) 0.95851(10) 0.87162(8) 0.0245(2) Uani 1 1 d . . . . .
C7 C 0.33289(17) 1.26100(10) 0.90521(9) 0.0286(2) Uani 1 1 d . . . . .
C8 C 0.3278(2) 1.37815(11) 0.96018(11) 0.0397(3) Uani 1 1 d . . . . .
H8A H 0.428227 1.3604 1.007024 0.06 Uiso 1 1 calc R U . . .
H8B H 0.193916 1.412673 0.997787 0.06 Uiso 1 1 calc R U . . .
H8C H 0.357912 1.437874 0.911627 0.06 Uiso 1 1 calc R U . . .
C9 C 0.19080(17) 1.27061(11) 0.82765(9) 0.0303(2) Uani 1 1 d . . . . .
H9A H 0.267623 1.22372 0.766143 0.036 Uiso 1 1 calc R U . . .
H9B H 0.14566 1.358359 0.810022 0.036 Uiso 1 1 calc R U . . .
C10 C 0.00267(16) 1.22479(10) 0.85622(9) 0.0270(2) Uani 1 1 d . . . . .
C11 C -0.14558(19) 1.27321(12) 0.78190(10) 0.0376(3) Uani 1 1 d . . . . .
H11A H -0.076974 1.253378 0.713042 0.056 Uiso 1 1 calc R U . . .
H11B H -0.199114 1.36298 0.791658 0.056 Uiso 1 1 calc R U . . .
H11C H -0.256183 1.234458 0.793099 0.056 Uiso 1 1 calc R U . . .
C12 C -0.09428(18) 1.26077(12) 0.96387(9) 0.0342(3) Uani 1 1 d . . . . .
H12A H -0.211706 1.228538 0.97837 0.051 Uiso 1 1 calc R U . . .
H12B H -0.136564 1.350995 0.972505 0.051 Uiso 1 1 calc R U . . .
H12C H 0.002875 1.226002 1.010193 0.051 Uiso 1 1 calc R U . . .
C13 C 0.15366(18) 0.21864(11) 0.47968(9) 0.0296(2) Uani 1 1 d . . . . .
C14 C 0.3059(2) 0.11306(11) 0.44413(9) 0.0338(3) Uani 1 1 d . . . . .
H14 H 0.439485 0.104259 0.457581 0.041 Uiso 1 1 calc R U . . .
C15 C 0.2633(2) 0.02134(12) 0.38949(10) 0.0400(3) Uani 1 1 d . . . . .
H15 H 0.367625 -0.050309 0.365953 0.048 Uiso 1 1 calc R U . . .
C16 C 0.0695(2) 0.03342(13) 0.36894(9) 0.0426(3) Uani 1 1 d . . . . .
H16 H 0.040883 -0.029452 0.330989 0.051 Uiso 1 1 calc R U . . .
C17 C -0.0817(2) 0.13707(14) 0.40380(10) 0.0412(3) Uani 1 1 d . . . . .
H17 H -0.214758 0.145566 0.389706 0.049 Uiso 1 1 calc R U . . .
C18 C -0.04076(19) 0.22885(13) 0.45922(9) 0.0355(3) Uani 1 1 d . . . . .
H18 H -0.146402 0.299489 0.483534 0.043 Uiso 1 1 calc R U . . .
C19 C 0.19098(18) 0.31837(11) 0.53788(9) 0.0304(2) Uani 1 1 d . . . . .
H19 H 0.075822 0.380149 0.56752 0.036 Uiso 1 1 calc R U . . .
C20 C 0.36794(18) 0.33177(11) 0.55369(9) 0.0319(3) Uani 1 1 d . . . . .
H20 H 0.487071 0.273613 0.523457 0.038 Uiso 1 1 calc R U . . .
C21 C 0.38448(17) 0.43480(10) 0.61709(9) 0.0290(2) Uani 1 1 d . . . . .
N1 N 0.59765(15) 0.62105(9) 0.73597(8) 0.0309(2) Uani 1 1 d . . . . .
N2 N 0.46567(14) 1.05494(8) 0.87685(7) 0.0261(2) Uani 1 1 d . . . . .
N3 N 0.46591(14) 1.16406(8) 0.92599(7) 0.0278(2) Uani 1 1 d . . . . .
O1 O 0.79188(12) 0.96396(7) 0.89609(7) 0.03126(19) Uani 1 1 d . . . . .
O2 O 0.07164(12) 1.09213(7) 0.84521(7) 0.03019(19) Uani 1 1 d . . . . .
O3 O 0.57291(13) 0.43698(9) 0.61793(7) 0.0385(2) Uani 1 1 d . . . . .
O4 O 0.24295(13) 0.50838(9) 0.66455(8) 0.0424(2) Uani 1 1 d . . . . .
H2A H 0.346(2) 1.0478(13) 0.8608(11) 0.037(4) Uiso 1 1 d . . . . .
H2B H -0.030(3) 1.0596(16) 0.8684(12) 0.053(5) Uiso 1 1 d . . . . .
H3A H 0.577(3) 0.5051(19) 0.6622(15) 0.072(6) Uiso 1 1 d . . . . .

loop_
_atom_site_aniso_label
_atom_site_aniso_U_11
_atom_site_aniso_U_22
_atom_site_aniso_U_33
_atom_site_aniso_U_23
_atom_site_aniso_U_13
_atom_site_aniso_U_12
C1 0.0260(5) 0.0288(6) 0.0444(7) -0.0060(5) -0.0047(5) -0.0088(4)
C2 0.0221(5) 0.0251(5) 0.0408(6) -0.0056(5) -0.0005(4) -0.0048(4)
C3 0.0241(5) 0.0225(5) 0.0256(5) -0.0005(4) -0.0014(4) -0.0064(4)
C4 0.0222(5) 0.0277(5) 0.0320(6) -0.0007(4) -0.0010(4) -0.0069(4)
C5 0.0258(5) 0.0270(5) 0.0343(6) -0.0045(4) 0.0000(4) -0.0032(4)
C6 0.0237(5) 0.0235(5) 0.0271(5) 0.0002(4) -0.0015(4) -0.0084(4)
C7 0.0259(5) 0.0240(5) 0.0364(6) -0.0021(4) 0.0004(4) -0.0098(4)
C8 0.0352(6) 0.0254(6) 0.0582(8) -0.0095(5) -0.0048(6) -0.0082(5)
C9 0.0299(6) 0.0259(5) 0.0355(6) 0.0039(4) -0.0028(5) -0.0088(4)
C10 0.0253(5) 0.0226(5) 0.0325(6) 0.0002(4) -0.0036(4) -0.0057(4)
C11 0.0333(6) 0.0387(7) 0.0416(7) 0.0079(5) -0.0111(5) -0.0086(5)
C12 0.0288(6) 0.0368(6) 0.0357(6) -0.0044(5) -0.0006(5) -0.0086(5)
C13 0.0335(6) 0.0305(6) 0.0269(5) 0.0021(4) -0.0037(4) -0.0123(5)
C14 0.0375(6) 0.0315(6) 0.0333(6) 0.0013(5) -0.0059(5) -0.0103(5)
C15 0.0547(8) 0.0313(6) 0.0333(6) -0.0026(5) -0.0016(6) -0.0126(6)
C16 0.0642(9) 0.0449(8) 0.0284(6) -0.0005(5) -0.0065(6) -0.0315(7)
C17 0.0433(7) 0.0552(8) 0.0335(6) 0.0033(6) -0.0074(5) -0.0268(6)
C18 0.0341(6) 0.0409(7) 0.0332(6) 0.0009(5) -0.0023(5) -0.0137(5)
C19 0.0315(6) 0.0282(6) 0.0309(6) -0.0007(4) -0.0016(4) -0.0083(5)
C20 0.0313(6) 0.0297(6) 0.0335(6) -0.0060(5) -0.0015(5) -0.0077(5)
C21 0.0295(6) 0.0263(5) 0.0307(6) -0.0002(4) -0.0029(4) -0.0073(4)
N1 0.0299(5) 0.0260(5) 0.0359(5) -0.0058(4) -0.0037(4) -0.0064(4)
N2 0.0237(4) 0.0218(4) 0.0334(5) -0.0050(4) -0.0038(4) -0.0072(4)
N3 0.0266(5) 0.0228(4) 0.0348(5) -0.0058(4) -0.0017(4) -0.0091(4)
O1 0.0253(4) 0.0276(4) 0.0428(5) -0.0006(3) -0.0068(3) -0.0094(3)
O2 0.0246(4) 0.0233(4) 0.0433(5) -0.0020(3) -0.0039(3) -0.0079(3)
O3 0.0276(4) 0.0371(5) 0.0494(5) -0.0171(4) -0.0054(4) -0.0061(4)
O4 0.0302(4) 0.0363(5) 0.0576(6) -0.0172(4) 0.0034(4) -0.0081(4)

loop_
_atom_type_symbol
_atom_type_description
_atom_type_scat_dispersion_real
_atom_type_scat_dispersion_imag
_atom_type_scat_source
C C 0.0033 0.0016 'International Tables Vol C Tables 4.2.6.8 and 6.1.1.4'
H H 0 0 'International Tables Vol C Tables 4.2.6.8 and 6.1.1.4'
N N 0.0061 0.0033 'International Tables Vol C Tables 4.2.6.8 and 6.1.1.4'
O O 0.0106 0.006 'International Tables Vol C Tables 4.2.6.8 and 6.1.1.4'

loop_
_geom_angle_atom_site_label_1
_geom_angle_atom_site_label_2
_geom_angle_atom_site_label_3
_geom_angle
_geom_angle_site_symmetry_1
_geom_angle_site_symmetry_3
_geom_angle_publ_flag
N1 C1 C2 123.32(11) . . ?
C1 C2 C3 118.68(10) . . ?
C4 C3 C2 118.13(10) . . ?
C4 C3 C6 117.42(10) . . ?
C2 C3 C6 124.44(10) . . ?
C5 C4 C3 119.36(10) . . ?
N1 C5 C4 122.68(10) . . ?
O1 C6 N2 124.30(10) . . ?
O1 C6 C3 120.53(10) . . ?
N2 C6 C3 115.10(9) . . ?
N3 C7 C8 115.83(11) . . ?
N3 C7 C9 126.93(10) . . ?
C8 C7 C9 117.13(10) . . ?
C7 C9 C10 117.46(10) . . ?
O2 C10 C12 109.13(9) . . ?
O2 C10 C11 109.03(9) . . ?
C12 C10 C11 111.19(10) . . ?
O2 C10 C9 105.53(9) . . ?
C12 C10 C9 112.80(10) . . ?
C11 C10 C9 108.96(10) . . ?
C18 C13 C14 118.56(11) . . ?
C18 C13 C19 118.92(11) . . ?
C14 C13 C19 122.52(11) . . ?
C15 C14 C13 120.41(12) . . ?
C14 C15 C16 120.33(13) . . ?
C17 C16 C15 119.69(12) . . ?
C16 C17 C18 120.38(13) . . ?
C17 C18 C13 120.62(12) . . ?
C20 C19 C13 127.09(11) . . ?
C19 C20 C21 121.65(11) . . ?
O4 C21 O3 123.21(11) . . ?
O4 C21 C20 124.32(11) . . ?
O3 C21 C20 112.47(10) . . ?
C1 N1 C5 117.80(10) . . ?
C6 N2 N3 118.61(9) . . ?
C7 N3 N2 115.47(10) . . ?

loop_
_geom_bond_atom_site_label_1
_geom_bond_atom_site_label_2
_geom_bond_distance
_geom_bond_site_symmetry_2
_geom_bond_publ_flag
C1 N1 1.3356(15) . ?
C1 C2 1.3828(16) . ?
C2 C3 1.3895(15) . ?
C3 C4 1.3857(15) . ?
C3 C6 1.5043(15) . ?
C4 C5 1.3827(16) . ?
C5 N1 1.3369(15) . ?
C6 O1 1.2270(13) . ?
C6 N2 1.3451(14) . ?
C7 N3 1.2823(15) . ?
C7 C8 1.5006(16) . ?
C7 C9 1.5092(16) . ?
C9 C10 1.5403(16) . ?
C10 O2 1.4404(13) . ?
C10 C12 1.5189(16) . ?
C10 C11 1.5210(16) . ?
C13 C18 1.3916(17) . ?
C13 C14 1.3978(17) . ?
C13 C19 1.4655(16) . ?
C14 C15 1.3831(18) . ?
C15 C16 1.384(2) . ?
C16 C17 1.378(2) . ?
C17 C18 1.3839(18) . ?
C19 C20 1.3259(17) . ?
C20 C21 1.4762(16) . ?
C21 O4 1.2092(14) . ?
C21 O3 1.3223(14) . ?
N2 N3 1.3945(12) . ?

loop_
_geom_hbond_atom_site_label_D
_geom_hbond_atom_site_label_H
_geom_hbond_atom_site_label_A
_geom_hbond_distance_DH
_geom_hbond_distance_HA
_geom_hbond_distance_DA
_geom_hbond_angle_DHA
_geom_hbond_site_symmetry_A
_geom_hbond_publ_flag
C5 H5 O4 0.95 2.37 3.2619(15) 156 1_655 yes
C2 H2 O2 0.95 2.54 3.3934(14) 149.2 . yes
C1 H1 O4 0.95 2.62 3.2853(15) 127.2 . yes
C12 H12C O1 0.98 2.64 3.5315(16) 150.8 2_677 yes
N2 H2A O2 0.913(15) 1.879(15) 2.7527(12) 159.4(13) . yes
O2 H2B O1 0.901(18) 1.859(18) 2.7455(12) 167.3(15) 1_455 yes
O3 H3A N1 0.98(2) 1.69(2) 2.6633(13) 176.7(18) . yes

loop_
_geom_torsion_atom_site_label_1
_geom_torsion_atom_site_label_2
_geom_torsion_atom_site_label_3
_geom_torsion_atom_site_label_4
_geom_torsion
_geom_torsion_site_symmetry_1
_geom_torsion_site_symmetry_2
_geom_torsion_site_symmetry_3
_geom_torsion_site_symmetry_4
_geom_torsion_publ_flag
N1 C1 C2 C3 -0.4(2) . . . . ?
C1 C2 C3 C4 -1.34(17) . . . . ?
C1 C2 C3 C6 177.48(11) . . . . ?
C2 C3 C4 C5 2.07(17) . . . . ?
C6 C3 C4 C5 -176.83(10) . . . . ?
C3 C4 C5 N1 -1.15(18) . . . . ?
C4 C3 C6 O1 -16.46(16) . . . . ?
C2 C3 C6 O1 164.72(11) . . . . ?
C4 C3 C6 N2 160.53(10) . . . . ?
C2 C3 C6 N2 -18.29(16) . . . . ?
N3 C7 C9 C10 79.46(15) . . . . ?
C8 C7 C9 C10 -104.40(12) . . . . ?
C7 C9 C10 O2 -78.16(12) . . . . ?
C7 C9 C10 C12 40.90(14) . . . . ?
C7 C9 C10 C11 164.89(10) . . . . ?
C18 C13 C14 C15 0.27(18) . . . . ?
C19 C13 C14 C15 179.99(11) . . . . ?
C13 C14 C15 C16 0.35(19) . . . . ?
C14 C15 C16 C17 -0.5(2) . . . . ?
C15 C16 C17 C18 -0.1(2) . . . . ?
C16 C17 C18 C13 0.70(19) . . . . ?
C14 C13 C18 C17 -0.79(18) . . . . ?
C19 C13 C18 C17 179.47(11) . . . . ?
C18 C13 C19 C20 -170.97(12) . . . . ?
C14 C13 C19 C20 9.3(2) . . . . ?
C13 C19 C20 C21 -177.83(11) . . . . ?
C19 C20 C21 O4 5.5(2) . . . . ?
C19 C20 C21 O3 -175.60(11) . . . . ?
C2 C1 N1 C5 1.36(19) . . . . ?
C4 C5 N1 C1 -0.57(18) . . . . ?
O1 C6 N2 N3 -9.49(16) . . . . ?
C3 C6 N2 N3 173.65(9) . . . . ?
C8 C7 N3 N2 178.15(10) . . . . ?
C9 C7 N3 N2 -5.66(17) . . . . ?
C6 N2 N3 C7 161.38(10) . . . . ?

_cod_database_fobs_code 2109093
